data_7116890
loop_
_publ_author_name
'Ying Zhang'
'Jun-Hao Wang'
'Ji Zheng'
'Dan Li'

_publ_section_title
;
 A Br-substituted phenanthroimidazole derivative with aggregation induced
 emission from intermolecular halogen-hydrogen interactions
;
_journal_name_full Chem.Commun.
_journal_page_first 6350
_journal_paper_doi 10.1039/C5cc00490J
_journal_volume 51
_journal_year 2015
_chemical_formula_moiety 'C29 H23 Br N2 S'
_chemical_formula_sum 'C29 H23 Br N2 S'
_chemical_formula_weight 511.46
_chemical_name_systematic
;
 ? 
;
_space_group_crystal_system triclinic
_space_group_IT_number 2
_space_group_name_Hall '-P 1'
_space_group_name_H-M_alt 'P -1'
_symmetry_space_group_name_Hall '-P 1'
_symmetry_space_group_name_H-M 'P -1'
_atom_sites_solution_hydrogens geom
_atom_sites_solution_primary direct
_atom_sites_solution_secondary difmap
_audit_creation_date 2014-09-11
_audit_creation_method
;
Olex2 1.2
(compiled 2014.08.28 svn.r2986 for OlexSys, GUI svn.r4874)
;
_audit_update_record
;
2015-01-15 deposited with the CCDC.
2015-03-03 downloaded from the CCDC.
;
_cell_angle_alpha 99.988(5)
_cell_angle_beta 101.997(6)
_cell_angle_gamma 95.944(5)
_cell_formula_units_Z 2
_cell_length_a 9.2263(7)
_cell_length_b 11.3952(5)
_cell_length_c 12.1843(9)
_cell_measurement_reflns_used 2872
_cell_measurement_temperature 298(2)
_cell_measurement_theta_max 23.4880
_cell_measurement_theta_min 3.2940
_cell_volume 1221.01(15)
_computing_cell_refinement
;
CrysAlisPro, Agilent Technologies,
Version 1.171.36.28 (release 01-02-2013 CrysAlis171 .NET)
(compiled Feb  1 2013,16:14:44)
;
_computing_data_collection
;
CrysAlisPro, Agilent Technologies,
Version 1.171.36.28 (release 01-02-2013 CrysAlis171 .NET)
(compiled Feb  1 2013,16:14:44)
;
_computing_data_reduction
;
CrysAlisPro, Agilent Technologies,
Version 1.171.36.28 (release 01-02-2013 CrysAlis171 .NET)
(compiled Feb  1 2013,16:14:44)
;
_computing_molecular_graphics 'Olex2 (Dolomanov et al., 2009)'
_computing_publication_material 'Olex2 (Dolomanov et al., 2009)'
_computing_structure_refinement 'XL (Sheldrick, 2008)'
_computing_structure_solution 'SHELXS-97 (Sheldrick, 1990)'
_diffrn_ambient_temperature 298.15
_diffrn_detector_area_resol_mean 10.4098
_diffrn_measured_fraction_theta_full 0.813
_diffrn_measured_fraction_theta_max 0.813
_diffrn_measurement_details
;
  1 omega  -50.00   26.00   1.0000    5.0000
omega____ theta____ kappa____ phi______ frames
    -       -0.7136  -57.0000  -30.0000 76

  2 omega  -47.00   81.00   1.0000    5.0000
omega____ theta____ kappa____ phi______ frames
    -       -0.7136    0.0000 -180.0000 128

  3 omega  -12.00   39.00   1.0000    5.0000
omega____ theta____ kappa____ phi______ frames
    -       -0.7136  -99.0000 -120.0000 51
;
_diffrn_measurement_device_type 'Xcalibur, Atlas, Gemini'
_diffrn_measurement_method '\w scans'
_diffrn_orient_matrix_UB_11 0.0487230000
_diffrn_orient_matrix_UB_12 -0.0018206000
_diffrn_orient_matrix_UB_13 0.0528287000
_diffrn_orient_matrix_UB_21 0.0590826000
_diffrn_orient_matrix_UB_22 -0.0086397000
_diffrn_orient_matrix_UB_23 -0.0282896000
_diffrn_orient_matrix_UB_31 0.0210932000
_diffrn_orient_matrix_UB_32 0.0632643000
_diffrn_orient_matrix_UB_33 0.0099484000
_diffrn_radiation_monochromator graphite
_diffrn_radiation_type MoK\a
_diffrn_radiation_wavelength 0.71073
_diffrn_reflns_av_R_equivalents 0.0419
_diffrn_reflns_av_unetI/netI 0.0511
_diffrn_reflns_limit_h_max 9
_diffrn_reflns_limit_h_min -10
_diffrn_reflns_limit_k_max 12
_diffrn_reflns_limit_k_min -12
_diffrn_reflns_limit_l_max 12
_diffrn_reflns_limit_l_min -13
_diffrn_reflns_number 7668
_diffrn_reflns_theta_full 24.98
_diffrn_reflns_theta_max 24.98
_diffrn_reflns_theta_min 3.12
_diffrn_source 'Enhance (Mo) X-ray Source'
_exptl_absorpt_coefficient_mu 1.789
_exptl_absorpt_correction_T_max 1.00000
_exptl_absorpt_correction_T_min 0.56518
_exptl_absorpt_correction_type multi-scan
_exptl_absorpt_process_details
;
CrysAlisPro, Agilent Technologies,
Version 1.171.36.28 (release 01-02-2013 CrysAlis171 .NET)
(compiled Feb  1 2013,16:14:44)
Empirical absorption correction using spherical harmonics,
 implemented in SCALE3 ABSPACK scaling algorithm.
;
_exptl_crystal_density_diffrn 1.391
_exptl_crystal_density_method 'not measured'
_exptl_crystal_F_000 524
_exptl_crystal_size_max 0.2
_exptl_crystal_size_mid 0.16
_exptl_crystal_size_min 0.1
_refine_diff_density_max 0.580
_refine_diff_density_min -0.718
_refine_diff_density_rms 0.066
_refine_ls_extinction_coef 0.080(5)
_refine_ls_extinction_expression Fc^*^=kFc[1+0.001xFc^2^\l^3^/sin(2\q)]^-1/4^
_refine_ls_extinction_method SHELXL
_refine_ls_goodness_of_fit_ref 1.017
_refine_ls_hydrogen_treatment constr
_refine_ls_matrix_type full
_refine_ls_number_parameters 302
_refine_ls_number_reflns 3492
_refine_ls_number_restraints 0
_refine_ls_restrained_S_all 1.017
_refine_ls_R_factor_all 0.0761
_refine_ls_R_factor_gt 0.0513
_refine_ls_shift/su_max 0.000
_refine_ls_shift/su_mean 0.000
_refine_ls_structure_factor_coef Fsqd
_refine_ls_weighting_details 'calc w=1/[\s^2^(Fo^2^)+(0.0756P)^2^+0.9747P] where P=(Fo^2^+2Fc^2^)/3'
_refine_ls_weighting_scheme calc
_refine_ls_wR_factor_gt 0.1284
_refine_ls_wR_factor_ref 0.1497
_reflns_number_gt 2582
_reflns_number_total 3492
_reflns_threshold_expression >2sigma(I)
_cod_data_source_file c5cc00490j2.cif
_cod_data_source_block 131005c
_cod_original_cell_volume 1221.01(14)
_cod_database_code 7116890
_chemical_oxdiff_formula 'C H N O'
_reflns_odcompleteness_completeness 99.57
_reflns_odcompleteness_iscentric 1
_reflns_odcompleteness_theta 20.77
_olex2_refinement_description
;
1. Fixed Uiso
 At 1.2 times of:
  All C(H) groups
 At 1.5 times of:
  All C(H,H,H) groups
2.a Aromatic/amide H refined with riding coordinates:
 C21(H21), C24(H24), C4(H4), C1(H1), C3(H3), C17(H17), C18(H18), C25(H25),
 C22(H22), C13(H13), C14(H14), C2(H2), C11(H11), C12(H12)
2.b Idealised Me refined as rotating group:
 C27(H27A,H27B,H27C), C29(H29A,H29B,H29C), C28(H28A,H28B,H28C)
;
_olex2_submission_special_instructions 'No special instructions were received'

loop_
_space_group_symop_id
_space_group_symop_operation_xyz
1 'x, y, z'
2 '-x, -y, -z'

loop_
_atom_site_label
_atom_site_type_symbol
_atom_site_fract_x
_atom_site_fract_y
_atom_site_fract_z
_atom_site_U_iso_or_equiv
_atom_site_adp_type
_atom_site_occupancy
_atom_site_calc_flag
_atom_site_disorder_assembly
_atom_site_disorder_group
_atom_site_refinement_flags_posn
Br1 Br -0.01231(7) 0.82014(5) 0.02886(5) 0.0824(3) Uani 1 d . . .
S1 S 0.09154(14) 0.96901(10) 0.27575(10) 0.0565(4) Uani 1 d . . .
N1 N 0.1859(4) 1.1100(3) 0.5087(3) 0.0458(9) Uani 1 d . . .
N2 N -0.0009(4) 1.2200(3) 0.5151(3) 0.0425(8) Uani 1 d . . .
C20 C -0.1407(4) 1.2625(3) 0.4747(4) 0.0403(10) Uani 1 d . . .
C21 C -0.1423(5) 1.3522(4) 0.4136(4) 0.0511(11) Uani 1 d . . .
H21 H -0.0531 1.3918 0.4052 0.061 Uiso 1 calc . . R
C7 C 0.1020(5) 1.2566(3) 0.6199(4) 0.0417(10) Uani 1 d . . .
C15 C 0.0564(5) 1.1318(4) 0.4518(4) 0.0453(11) Uani 1 d . . .
C6 C 0.1048(5) 1.3459(3) 0.7197(4) 0.0433(10) Uani 1 d . . .
C9 C 0.3395(5) 1.1957(4) 0.7073(4) 0.0469(11) Uani 1 d . . .
C5 C 0.2302(5) 1.3590(4) 0.8127(4) 0.0452(10) Uani 1 d . . .
C16 C -0.0111(5) 1.0704(4) 0.3355(4) 0.0469(11) Uani 1 d . . .
C24 C -0.4060(5) 1.2399(4) 0.4423(4) 0.0531(12) Uani 1 d . . .
H24 H -0.4943 1.2019 0.4537 0.064 Uiso 1 calc . . R
C4 C 0.2398(6) 1.4491(4) 0.9089(4) 0.0591(12) Uani 1 d . . .
H4 H 0.3223 1.4599 0.9702 0.071 Uiso 1 calc . . R
C23 C -0.4131(5) 1.3276(4) 0.3763(4) 0.0463(11) Uani 1 d . . .
C8 C 0.2141(5) 1.1867(3) 0.6130(4) 0.0433(10) Uani 1 d . . .
C1 C -0.0073(5) 1.4199(4) 0.7296(4) 0.0528(11) Uani 1 d . . .
H1 H -0.0918 1.4102 0.6701 0.063 Uiso 1 calc . . R
C3 C 0.1322(6) 1.5213(5) 0.9154(5) 0.0665(14) Uani 1 d . . .
H3 H 0.1423 1.5813 0.9800 0.080 Uiso 1 calc . . R
C17 C -0.1421(6) 1.0718(4) 0.2585(4) 0.0610(13) Uani 1 d . . .
H17 H -0.2131 1.1205 0.2742 0.073 Uiso 1 calc . . R
C18 C -0.1582(6) 0.9919(5) 0.1527(4) 0.0679(14) Uani 1 d . . .
H18 H -0.2406 0.9822 0.0915 0.081 Uiso 1 calc . . R
C10 C 0.3465(5) 1.2808(4) 0.8077(4) 0.0487(11) Uani 1 d . . .
C25 C -0.2708(5) 1.2071(4) 0.4916(4) 0.0511(11) Uani 1 d . . .
H25 H -0.2684 1.1482 0.5357 0.061 Uiso 1 calc . . R
C22 C -0.2782(5) 1.3836(4) 0.3642(4) 0.0544(12) Uani 1 d . . .
H22 H -0.2790 1.4440 0.3217 0.065 Uiso 1 calc . . R
C13 C 0.5630(6) 1.1259(6) 0.7979(6) 0.0847(18) Uani 1 d . . .
H13 H 0.6355 1.0751 0.7953 0.102 Uiso 1 calc . . R
C14 C 0.4492(5) 1.1192(5) 0.7035(5) 0.0654(14) Uani 1 d . . .
H14 H 0.4447 1.0639 0.6366 0.079 Uiso 1 calc . . R
C2 C 0.0079(6) 1.5055(4) 0.8261(5) 0.0638(13) Uani 1 d . . .
H2 H -0.0666 1.5538 0.8317 0.077 Uiso 1 calc . . R
C26 C -0.5638(5) 1.3540(5) 0.3126(5) 0.0633(14) Uani 1 d . . .
C19 C -0.0412(6) 0.9316(4) 0.1506(4) 0.0573(13) Uani 1 d . . .
C11 C 0.4656(6) 1.2845(5) 0.9021(5) 0.0699(15) Uani 1 d . . .
H11 H 0.4736 1.3402 0.9693 0.084 Uiso 1 calc . . R
C12 C 0.5693(7) 1.2083(6) 0.8970(6) 0.0870(18) Uani 1 d . . .
H12 H 0.6456 1.2117 0.9613 0.104 Uiso 1 calc . . R
C27 C -0.5517(7) 1.4701(8) 0.2711(9) 0.147(4) Uani 1 d . . .
H27A H -0.5061 1.5349 0.3345 0.221 Uiso 1 calc . . GR
H27B H -0.6498 1.4848 0.2366 0.221 Uiso 1 calc . . GR
H27C H -0.4914 1.4652 0.2155 0.221 Uiso 1 calc . . GR
C29 C -0.6776(7) 1.3551(9) 0.3837(8) 0.138(4) Uani 1 d . . .
H29A H -0.6901 1.2793 0.4072 0.206 Uiso 1 calc . . GR
H29B H -0.7714 1.3681 0.3394 0.206 Uiso 1 calc . . GR
H29C H -0.6444 1.4187 0.4501 0.206 Uiso 1 calc . . GR
C28 C -0.6219(12) 1.2505(10) 0.2115(9) 0.186(5) Uani 1 d . . .
H28A H -0.5698 1.2601 0.1524 0.278 Uiso 1 calc . . GR
H28B H -0.7271 1.2497 0.1826 0.278 Uiso 1 calc . . GR
H28C H -0.6056 1.1760 0.2354 0.278 Uiso 1 calc . . GR

loop_
_atom_site_aniso_label
_atom_site_aniso_U_11
_atom_site_aniso_U_22
_atom_site_aniso_U_33
_atom_site_aniso_U_23
_atom_site_aniso_U_13
_atom_site_aniso_U_12
Br1 0.0986(6) 0.0796(5) 0.0640(5) -0.0057(3) 0.0296(3) 0.0019(3)
S1 0.0583(8) 0.0573(7) 0.0563(8) 0.0085(5) 0.0195(6) 0.0120(6)
N1 0.035(2) 0.050(2) 0.055(2) 0.0110(17) 0.0149(18) 0.0073(16)
N2 0.036(2) 0.0446(19) 0.048(2) 0.0113(15) 0.0102(17) 0.0076(15)
C20 0.030(2) 0.043(2) 0.049(3) 0.0101(18) 0.0084(19) 0.0070(18)
C21 0.039(3) 0.054(3) 0.063(3) 0.023(2) 0.011(2) 0.000(2)
C7 0.036(2) 0.043(2) 0.050(3) 0.0152(19) 0.013(2) 0.0032(19)
C15 0.042(3) 0.046(2) 0.051(3) 0.0131(19) 0.015(2) 0.005(2)
C6 0.037(3) 0.043(2) 0.053(3) 0.0139(19) 0.015(2) 0.0026(19)
C9 0.027(2) 0.052(2) 0.064(3) 0.019(2) 0.012(2) 0.0042(19)
C5 0.038(3) 0.044(2) 0.053(3) 0.0126(19) 0.012(2) -0.0013(19)
C16 0.045(3) 0.046(2) 0.052(3) 0.0129(19) 0.015(2) 0.004(2)
C24 0.036(3) 0.063(3) 0.067(3) 0.029(2) 0.016(2) 0.002(2)
C4 0.056(3) 0.060(3) 0.056(3) 0.008(2) 0.008(2) 0.001(2)
C23 0.038(3) 0.051(2) 0.052(3) 0.018(2) 0.009(2) 0.0034(19)
C8 0.039(3) 0.043(2) 0.050(3) 0.0125(19) 0.016(2) 0.0034(19)
C1 0.050(3) 0.056(3) 0.055(3) 0.011(2) 0.014(2) 0.015(2)
C3 0.071(4) 0.063(3) 0.061(3) 0.000(2) 0.017(3) 0.009(3)
C17 0.052(3) 0.070(3) 0.057(3) 0.003(2) 0.011(3) 0.015(2)
C18 0.063(4) 0.081(3) 0.048(3) 0.004(2) 0.002(3) -0.004(3)
C10 0.035(3) 0.052(3) 0.056(3) 0.014(2) 0.005(2) -0.004(2)
C25 0.044(3) 0.058(3) 0.061(3) 0.032(2) 0.015(2) 0.008(2)
C22 0.049(3) 0.054(3) 0.069(3) 0.032(2) 0.016(2) 0.006(2)
C13 0.038(3) 0.101(4) 0.113(5) 0.019(4) 0.007(3) 0.026(3)
C14 0.045(3) 0.073(3) 0.077(4) 0.012(3) 0.014(3) 0.012(3)
C2 0.062(3) 0.064(3) 0.069(4) 0.009(2) 0.021(3) 0.022(3)
C26 0.042(3) 0.079(3) 0.074(4) 0.038(3) 0.006(3) 0.010(2)
C19 0.064(3) 0.052(3) 0.059(3) 0.011(2) 0.026(3) -0.002(2)
C11 0.052(3) 0.079(3) 0.067(4) 0.007(3) -0.005(3) 0.008(3)
C12 0.054(4) 0.102(4) 0.088(5) 0.008(4) -0.013(3) 0.016(3)
C27 0.057(4) 0.165(7) 0.253(11) 0.161(8) 0.010(5) 0.020(4)
C29 0.054(4) 0.227(9) 0.191(9) 0.146(8) 0.055(5) 0.059(5)
C28 0.139(8) 0.201(10) 0.154(9) -0.013(8) -0.082(7) 0.058(7)

loop_
_atom_type_symbol
_atom_type_description
_atom_type_scat_dispersion_real
_atom_type_scat_dispersion_imag
_atom_type_scat_source
C C 0.0033 0.0016 'International Tables Vol C Tables 4.2.6.8 and 6.1.1.4'
H H 0.0000 0.0000 'International Tables Vol C Tables 4.2.6.8 and 6.1.1.4'
N N 0.0061 0.0033 'International Tables Vol C Tables 4.2.6.8 and 6.1.1.4'
Br Br -0.2901 2.4595 'International Tables Vol C Tables 4.2.6.8 and 6.1.1.4'
S S 0.1246 0.1234 'International Tables Vol C Tables 4.2.6.8 and 6.1.1.4'

loop_
_geom_angle_atom_site_label_1
_geom_angle_atom_site_label_2
_geom_angle_atom_site_label_3
_geom_angle
_geom_angle_site_symmetry_1
_geom_angle_site_symmetry_3
C19 S1 C16 91.8(2) . .
C15 N1 C8 105.1(3) . .
C7 N2 C20 129.4(3) . .
C15 N2 C20 124.3(4) . .
C15 N2 C7 106.2(3) . .
C21 C20 N2 119.3(4) . .
C21 C20 C25 120.9(4) . .
C25 C20 N2 119.7(4) . .
C20 C21 H21 120.4 . .
C20 C21 C22 119.2(4) . .
C22 C21 H21 120.4 . .
N2 C7 C6 132.1(4) . .
C8 C7 N2 105.2(4) . .
C8 C7 C6 122.8(4) . .
N1 C15 N2 112.2(4) . .
N1 C15 C16 122.3(4) . .
N2 C15 C16 125.6(4) . .
C5 C6 C7 116.4(4) . .
C5 C6 C1 119.2(4) . .
C1 C6 C7 124.4(4) . .
C10 C9 C8 117.7(4) . .
C14 C9 C8 122.0(4) . .
C14 C9 C10 120.2(4) . .
C6 C5 C10 120.9(4) . .
C4 C5 C6 117.8(4) . .
C4 C5 C10 121.3(4) . .
C15 C16 S1 115.0(3) . .
C17 C16 S1 110.0(3) . .
C17 C16 C15 134.9(4) . .
C23 C24 H24 119.1 . .
C23 C24 C25 121.7(4) . .
C25 C24 H24 119.1 . .
C5 C4 H4 119.0 . .
C3 C4 C5 122.0(5) . .
C3 C4 H4 119.0 . .
C24 C23 C26 121.1(4) . .
C22 C23 C24 116.9(4) . .
C22 C23 C26 121.8(4) . .
N1 C8 C7 111.3(4) . .
N1 C8 C9 126.9(4) . .
C7 C8 C9 121.7(4) . .
C6 C1 H1 119.9 . .
C2 C1 C6 120.2(5) . .
C2 C1 H1 119.9 . .
C4 C3 H3 120.1 . .
C4 C3 C2 119.9(5) . .
C2 C3 H3 120.1 . .
C16 C17 H17 123.4 . .
C16 C17 C18 113.2(5) . .
C18 C17 H17 123.4 . .
C17 C18 H18 123.9 . .
C19 C18 C17 112.3(5) . .
C19 C18 H18 123.9 . .
C9 C10 C5 120.3(4) . .
C9 C10 C11 117.4(4) . .
C11 C10 C5 122.3(4) . .
C20 C25 C24 119.3(4) . .
C20 C25 H25 120.3 . .
C24 C25 H25 120.3 . .
C21 C22 H22 119.1 . .
C23 C22 C21 121.9(4) . .
C23 C22 H22 119.1 . .
C14 C13 H13 120.2 . .
C14 C13 C12 119.6(5) . .
C12 C13 H13 120.2 . .
C9 C14 H14 119.9 . .
C13 C14 C9 120.3(5) . .
C13 C14 H14 119.9 . .
C1 C2 C3 120.9(5) . .
C1 C2 H2 119.6 . .
C3 C2 H2 119.6 . .
C27 C26 C23 113.1(4) . .
C27 C26 C29 108.9(6) . .
C27 C26 C28 109.6(7) . .
C29 C26 C23 112.1(5) . .
C29 C26 C28 106.4(7) . .
C28 C26 C23 106.5(5) . .
S1 C19 Br1 120.1(3) . .
C18 C19 Br1 127.2(4) . .
C18 C19 S1 112.7(4) . .
C10 C11 H11 119.3 . .
C12 C11 C10 121.4(5) . .
C12 C11 H11 119.3 . .
C13 C12 H12 119.5 . .
C11 C12 C13 121.0(5) . .
C11 C12 H12 119.5 . .
C26 C27 H27A 109.5 . .
C26 C27 H27B 109.5 . .
C26 C27 H27C 109.5 . .
H27A C27 H27B 109.5 . .
H27A C27 H27C 109.5 . .
H27B C27 H27C 109.5 . .
C26 C29 H29A 109.5 . .
C26 C29 H29B 109.5 . .
C26 C29 H29C 109.5 . .
H29A C29 H29B 109.5 . .
H29A C29 H29C 109.5 . .
H29B C29 H29C 109.5 . .
C26 C28 H28A 109.5 . .
C26 C28 H28B 109.5 . .
C26 C28 H28C 109.5 . .
H28A C28 H28B 109.5 . .
H28A C28 H28C 109.5 . .
H28B C28 H28C 109.5 . .

loop_
_geom_bond_atom_site_label_1
_geom_bond_atom_site_label_2
_geom_bond_distance
_geom_bond_site_symmetry_2
Br1 C19 1.862(5) .
S1 C16 1.727(5) .
S1 C19 1.702(5) .
N1 C15 1.321(6) .
N1 C8 1.369(5) .
N2 C20 1.445(5) .
N2 C7 1.391(5) .
N2 C15 1.377(6) .
C20 C21 1.365(6) .
C20 C25 1.368(6) .
C21 H21 0.9300 .
C21 C22 1.384(6) .
C7 C6 1.438(6) .
C7 C8 1.377(6) .
C15 C16 1.444(6) .
C6 C5 1.416(6) .
C6 C1 1.411(6) .
C9 C8 1.432(6) .
C9 C10 1.408(6) .
C9 C14 1.405(6) .
C5 C4 1.399(6) .
C5 C10 1.468(6) .
C16 C17 1.370(7) .
C24 H24 0.9300 .
C24 C23 1.386(6) .
C24 C25 1.385(6) .
C4 H4 0.9300 .
C4 C3 1.360(7) .
C23 C22 1.387(6) .
C23 C26 1.532(6) .
C1 H1 0.9300 .
C1 C2 1.363(7) .
C3 H3 0.9300 .
C3 C2 1.379(7) .
C17 H17 0.9300 .
C17 C18 1.414(7) .
C18 H18 0.9300 .
C18 C19 1.341(7) .
C10 C11 1.407(7) .
C25 H25 0.9300 .
C22 H22 0.9300 .
C13 H13 0.9300 .
C13 C14 1.373(8) .
C13 C12 1.382(9) .
C14 H14 0.9300 .
C2 H2 0.9300 .
C26 C27 1.498(8) .
C26 C29 1.493(8) .
C26 C28 1.512(10) .
C11 H11 0.9300 .
C11 C12 1.361(8) .
C12 H12 0.9300 .
C27 H27A 0.9600 .
C27 H27B 0.9600 .
C27 H27C 0.9600 .
C29 H29A 0.9600 .
C29 H29B 0.9600 .
C29 H29C 0.9600 .
C28 H28A 0.9600 .
C28 H28B 0.9600 .
C28 H28C 0.9600 .
